data_4350155
loop_
_publ_author_name
'Th\'ebault, Fr\'ed\'eric'
'Barnett, Sarah A.'
'Blake, Alexander J.'
'Wilson, Claire'
'Champness, Neil R.'
'Schr\"oder, Martin'

_publ_section_title
;
 Control of copper(I) iodide architectures by ligand design: angular
 versus linear bridging ligands.
;
_journal_issue 16
_journal_name_full 'Inorganic chemistry'
_journal_page_first 6179
_journal_page_last 6187
_journal_paper_doi 10.1021/ic052130k
_journal_volume 45
_journal_year 2006
_chemical_formula_moiety 'C26 H18 N10 Cu2 I2, C2 H3 N'
_chemical_formula_sum 'C28 H21 Cu2 I2 N11'
_chemical_formula_weight 892.44
_chemical_name_common CuI(dpt)
_chemical_name_systematic
; 
 Copper(I) iodide 2,4-bis(4-pyridyl)-1,3,5-triazine 
;
_space_group_IT_number 2
_space_group_name_Hall '-P 1'
_space_group_name_H-M_alt 'P -1'
_symmetry_cell_setting triclinic
_symmetry_space_group_name_H-M 'P -1'
_atom_sites_solution_hydrogens 'MeCN from delta-F; others placed geometrically'
_atom_sites_solution_primary direct
_atom_sites_solution_secondary 'difference Fourier synthesis'
_audit_creation_method SHELXL-97
_cell_angle_alpha 65.459(3)
_cell_angle_beta 77.598(4)
_cell_angle_gamma 85.232(4)
_cell_formula_units_Z 2
_cell_length_a 10.988(2)
_cell_length_b 12.236(3)
_cell_length_c 12.292(3)
_cell_measurement_reflns_used 4299
_cell_measurement_temperature 150(2)
_cell_measurement_theta_max 28.16
_cell_measurement_theta_min 2.38
_cell_volume 1468.2(6)
_computing_cell_refinement 'SAINT version 6.01 (Bruker, 1999a)'
_computing_data_collection 'SMART version 5.054 (Bruker, 1998)'
_computing_data_reduction SAINT
_computing_molecular_graphics 'SHELXTL/PC version 5.03 (Sheldrick, 1994)'
_computing_publication_material 'SHELXL-97; PLATON (Spek, 2000)'
_computing_structure_refinement 'SHELXL-97 (Sheldrick, 1997)'
_computing_structure_solution 'SHELXS-97 (Sheldrick, 1990)'
_diffrn_ambient_temperature 150(2)
_diffrn_measured_fraction_theta_full 0.992
_diffrn_measured_fraction_theta_max 0.876
_diffrn_measurement_device_type 'Bruker SMART1000 CCD area detector'
_diffrn_measurement_method omega
_diffrn_radiation_monochromator graphite
_diffrn_radiation_source 'fine-focus sealed tube'
_diffrn_radiation_type MoK\a
_diffrn_radiation_wavelength 0.71073
_diffrn_reflns_av_R_equivalents 0.061
_diffrn_reflns_av_sigmaI/netI 0.061
_diffrn_reflns_limit_h_max 14
_diffrn_reflns_limit_h_min -14
_diffrn_reflns_limit_k_max 15
_diffrn_reflns_limit_k_min -16
_diffrn_reflns_limit_l_max 15
_diffrn_reflns_limit_l_min -15
_diffrn_reflns_number 15145
_diffrn_reflns_theta_full 26.00
_diffrn_reflns_theta_max 28.86
_diffrn_reflns_theta_min 1.83
_diffrn_standards_decay_% none
_exptl_absorpt_coefficient_mu 3.592
_exptl_absorpt_correction_T_max 0.694
_exptl_absorpt_correction_T_min 0.505
_exptl_absorpt_correction_type multi-scan
_exptl_absorpt_process_details 'SADABS (Bruker, 1999b)'
_exptl_crystal_colour red
_exptl_crystal_density_diffrn 2.019
_exptl_crystal_density_meas ?
_exptl_crystal_density_method 'not measured'
_exptl_crystal_description column
_exptl_crystal_F_000 860
_exptl_crystal_size_max 0.28
_exptl_crystal_size_mid 0.08
_exptl_crystal_size_min 0.06
_refine_diff_density_max 0.97
_refine_diff_density_min -0.87
_refine_diff_density_rms 0.13
_refine_ls_extinction_method none
_refine_ls_goodness_of_fit_ref 0.893
_refine_ls_hydrogen_treatment 'MeCN treated as rigid rotor; others riding'
_refine_ls_matrix_type full
_refine_ls_number_parameters 389
_refine_ls_number_reflns 6739
_refine_ls_number_restraints 0
_refine_ls_restrained_S_all 0.893
_refine_ls_R_factor_all 0.0638
_refine_ls_R_factor_gt 0.0359
_refine_ls_shift/su_max 0.001
_refine_ls_shift/su_mean 0.000
_refine_ls_structure_factor_coef Fsqd
_refine_ls_weighting_details 'w=1/[\s^2^(Fo^2^)+(0.0324P)^2^] where P=(Fo^2^+2Fc^2^)/3'
_refine_ls_weighting_scheme calc
_refine_ls_wR_factor_gt 0.0689
_refine_ls_wR_factor_ref 0.0755
_reflns_number_gt 4478
_reflns_number_total 6739
_reflns_threshold_expression >2sigma(I)
_cod_data_source_file ic052130ksi20051213_112518.cif
_cod_data_source_block Compound_1
_cod_depositor_comments
;
The following automatic conversions were performed:

data name '_atom_site_symetry_multiplicity' was replaced with
'_atom_site_symmetry_multiplicity' as specified in the replacement
file
'/home/saulius/struct/COD-crude-data/automatic-downloads/DataCite-retrospective/ACS/depositions/lib/lists/replacement-tags.lst'.

Automatic conversion script
Id: cif_correct_tags 6909 2019-04-08 15:41:33Z antanas 

The following automatic conversions were performed:

data item '_exptl_crystal_density_meas' value 'not measured' was
changed to '?' -- the value is perceived as not measured.

data item '_refine_ls_weighting_scheme' value 'calc
w=1/[\s^2^(Fo^2^)+(0.0324P)^2^] where P=(Fo^2^+2Fc^2^)/3' was changed
to 'calc'. A new data item '_refine_ls_weighting_details' was created
with the value set to 'w=1/[\s^2^(Fo^2^)+(0.0324P)^2^] where
P=(Fo^2^+2Fc^2^)/3'.

data item '_atom_sites_solution_primary' value 'direct methods' was
changed to 'direct'.

Automatic conversion script
Id: cif_fix_values 6909 2019-04-08 15:41:33Z antanas 
;
_cod_original_sg_symbol_H-M P-1
_cod_database_code 4350155

loop_
_symmetry_equiv_pos_as_xyz
'x, y, z'
'-x, -y, -z'

loop_
_atom_site_label
_atom_site_type_symbol
_atom_site_fract_x
_atom_site_fract_y
_atom_site_fract_z
_atom_site_U_iso_or_equiv
_atom_site_adp_type
_atom_site_occupancy
_atom_site_symmetry_multiplicity
_atom_site_calc_flag
_atom_site_refinement_flags
Cu1 Cu -0.50654(5) 0.63598(5) -0.36690(5) 0.02522(13) Uani 1 1 d .
Cu2 Cu -0.27263(6) 0.74576(5) -0.31496(5) 0.02868(14) Uani 1 1 d .
I1 I -0.51942(3) 0.76303(3) -0.23757(3) 0.02477(8) Uani 1 1 d .
I2 I -0.25704(3) 0.61779(3) -0.44513(3) 0.02645(9) Uani 1 1 d .
N1 N -0.5661(3) 0.4649(3) -0.2555(3) 0.0195(8) Uani 1 1 d .
C2 C -0.5458(4) 0.4079(4) -0.1412(4) 0.0220(9) Uani 1 1 d .
H2A H -0.5093 0.4519 -0.1082 0.026 Uiso 1 1 calc R
C3 C -0.5756(4) 0.2883(4) -0.0693(4) 0.0227(10) Uani 1 1 d .
H3A H -0.5591 0.2512 0.0109 0.027 Uiso 1 1 calc R
C4 C -0.6297(4) 0.2232(4) -0.1158(4) 0.0188(9) Uani 1 1 d .
C5 C -0.6520(4) 0.2820(4) -0.2330(4) 0.0222(10) Uani 1 1 d .
H5A H -0.6897 0.2408 -0.2680 0.027 Uiso 1 1 calc R
C6 C -0.6189(4) 0.4006(4) -0.2976(4) 0.0228(10) Uani 1 1 d .
H6A H -0.6347 0.4396 -0.3780 0.027 Uiso 1 1 calc R
C7 C -0.6616(4) 0.0944(4) -0.0453(4) 0.0198(9) Uani 1 1 d .
N8 N -0.6355(3) 0.0408(3) 0.0669(3) 0.0204(8) Uani 1 1 d .
C9 C -0.6632(4) -0.0763(4) 0.1249(4) 0.0202(9) Uani 1 1 d .
N10 N -0.7125(3) -0.1401(3) 0.0796(3) 0.0259(8) Uani 1 1 d .
C11 C -0.7352(4) -0.0768(4) -0.0325(4) 0.0280(11) Uani 1 1 d .
H11A H -0.7718 -0.1188 -0.0674 0.034 Uiso 1 1 calc R
N12 N -0.7111(3) 0.0398(3) -0.0997(3) 0.0241(8) Uani 1 1 d .
C13 C -0.6344(4) -0.1405(4) 0.2483(4) 0.0183(9) Uani 1 1 d .
C14 C -0.5741(4) -0.0850(4) 0.2992(4) 0.0209(9) Uani 1 1 d .
H14A H -0.5519 -0.0024 0.2561 0.025 Uiso 1 1 calc R
C15 C -0.5460(4) -0.1497(4) 0.4129(4) 0.0232(10) Uani 1 1 d .
H15A H -0.5043 -0.1099 0.4465 0.028 Uiso 1 1 calc R
N16 N -0.5750(3) -0.2662(3) 0.4780(3) 0.0206(8) Uani 1 1 d .
C17 C -0.6358(4) -0.3191(4) 0.4295(4) 0.0233(10) Uani 1 1 d .
H17A H -0.6586 -0.4013 0.4756 0.028 Uiso 1 1 calc R
C18 C -0.6675(4) -0.2609(4) 0.3154(4) 0.0198(9) Uani 1 1 d .
H18A H -0.7105 -0.3022 0.2842 0.024 Uiso 1 1 calc R
N21 N -0.2048(3) 0.6480(3) -0.1613(3) 0.0241(9) Uani 1 1 d .
C22 C -0.2312(4) 0.5308(4) -0.0974(4) 0.0266(10) Uani 1 1 d .
H22A H -0.2713 0.4912 -0.1323 0.032 Uiso 1 1 calc R
C23 C -0.2033(4) 0.4640(4) 0.0164(4) 0.0247(10) Uani 1 1 d .
H23A H -0.2241 0.3809 0.0580 0.030 Uiso 1 1 calc R
C24 C -0.1451(4) 0.5196(4) 0.0687(4) 0.0219(10) Uani 1 1 d .
C25 C -0.1149(4) 0.6399(4) 0.0027(4) 0.0253(10) Uani 1 1 d .
H25A H -0.0733 0.6810 0.0351 0.030 Uiso 1 1 calc R
C26 C -0.1454(4) 0.6995(4) -0.1096(4) 0.0297(11) Uani 1 1 d .
H26A H -0.1233 0.7821 -0.1536 0.036 Uiso 1 1 calc R
C27 C -0.1161(4) 0.4556(4) 0.1915(4) 0.0224(10) Uani 1 1 d .
N28 N -0.1387(3) 0.3373(3) 0.2474(3) 0.0244(8) Uani 1 1 d .
C29 C -0.1156(4) 0.2851(4) 0.3603(4) 0.0244(10) Uani 1 1 d .
N30 N -0.0715(3) 0.3419(3) 0.4167(3) 0.0273(9) Uani 1 1 d .
C31 C -0.0488(4) 0.4579(4) 0.3506(4) 0.0301(11) Uani 1 1 d .
H31A H -0.0134 0.5002 0.3860 0.036 Uiso 1 1 calc R
N32 N -0.0712(3) 0.5207(3) 0.2386(3) 0.0265(9) Uani 1 1 d .
C33 C -0.1423(4) 0.1551(4) 0.4301(4) 0.0218(10) Uani 1 1 d .
C34 C -0.1947(4) 0.0874(4) 0.3852(4) 0.0276(11) Uani 1 1 d .
H34A H -0.2107 0.1229 0.3048 0.033 Uiso 1 1 calc R
C35 C -0.2231(4) -0.0311(4) 0.4578(4) 0.0276(10) Uani 1 1 d .
H35A H -0.2574 -0.0767 0.4250 0.033 Uiso 1 1 calc R
N36 N -0.2052(3) -0.0860(3) 0.5725(3) 0.0237(8) Uani 1 1 d .
C37 C -0.1512(4) -0.0206(4) 0.6137(4) 0.0292(11) Uani 1 1 d .
H37A H -0.1344 -0.0586 0.6937 0.035 Uiso 1 1 calc R
C38 C -0.1188(4) 0.0981(4) 0.5469(4) 0.0251(10) Uani 1 1 d .
H38A H -0.0807 0.1405 0.5804 0.030 Uiso 1 1 calc R
N1S N -0.0237(4) 0.9624(5) -0.1337(4) 0.0493(13) Uani 1 1 d .
C2S C -0.0023(5) 1.0602(6) -0.1718(5) 0.0401(13) Uani 1 1 d .
C3S C 0.0233(5) 1.1894(5) -0.2200(5) 0.0546(16) Uani 1 1 d .
H3S1 H -0.0556 1.2330 -0.2188 0.082 Uiso 1 1 calc R
H3S2 H 0.0707 1.2170 -0.3040 0.082 Uiso 1 1 calc R
H3S3 H 0.0719 1.2044 -0.1693 0.082 Uiso 1 1 calc R

loop_
_atom_site_aniso_label
_atom_site_aniso_U_11
_atom_site_aniso_U_22
_atom_site_aniso_U_33
_atom_site_aniso_U_23
_atom_site_aniso_U_13
_atom_site_aniso_U_12
Cu1 0.0367(3) 0.0180(3) 0.0185(3) -0.0030(2) -0.0091(3) -0.0010(2)
Cu2 0.0396(4) 0.0217(3) 0.0204(3) -0.0029(2) -0.0093(3) 0.0015(3)
I1 0.02886(18) 0.02384(16) 0.02434(17) -0.01122(14) -0.00750(13) -0.00094(13)
I2 0.02767(18) 0.02811(17) 0.02627(17) -0.01232(15) -0.00771(14) -0.00133(14)
N1 0.0198(19) 0.0163(18) 0.0170(19) -0.0012(16) -0.0037(15) -0.0020(15)
C2 0.024(2) 0.021(2) 0.020(2) -0.007(2) -0.0071(19) -0.0003(19)
C3 0.025(2) 0.020(2) 0.016(2) 0.001(2) -0.0088(19) 0.004(2)
C4 0.023(2) 0.016(2) 0.014(2) -0.0035(18) -0.0031(18) 0.0040(18)
C5 0.028(3) 0.018(2) 0.018(2) -0.004(2) -0.005(2) 0.001(2)
C6 0.030(3) 0.019(2) 0.015(2) -0.0003(19) -0.0116(19) 0.002(2)
C7 0.021(2) 0.018(2) 0.016(2) -0.0040(19) -0.0034(19) 0.0031(19)
N8 0.024(2) 0.0157(18) 0.0150(18) -0.0006(16) -0.0027(16) -0.0005(15)
C9 0.018(2) 0.020(2) 0.018(2) -0.0034(19) -0.0042(19) 0.0008(18)
N10 0.032(2) 0.020(2) 0.022(2) -0.0032(17) -0.0072(17) -0.0034(17)
C11 0.034(3) 0.024(2) 0.023(3) -0.004(2) -0.010(2) -0.006(2)
N12 0.032(2) 0.0159(18) 0.0196(19) 0.0001(16) -0.0072(17) -0.0068(16)
C13 0.020(2) 0.016(2) 0.015(2) -0.0032(18) -0.0032(18) 0.0017(18)
C14 0.025(2) 0.013(2) 0.019(2) -0.0007(19) -0.0033(19) -0.0006(18)
C15 0.031(3) 0.016(2) 0.019(2) -0.0034(19) -0.004(2) -0.0048(19)
N16 0.024(2) 0.0155(18) 0.019(2) -0.0033(16) -0.0071(16) 0.0013(16)
C17 0.030(3) 0.015(2) 0.021(2) -0.0018(19) -0.007(2) -0.0013(19)
C18 0.019(2) 0.020(2) 0.018(2) -0.0042(19) -0.0043(19) -0.0028(18)
N21 0.028(2) 0.019(2) 0.018(2) -0.0018(17) -0.0036(17) 0.0018(17)
C22 0.027(3) 0.026(3) 0.025(3) -0.006(2) -0.009(2) -0.001(2)
C23 0.025(2) 0.021(2) 0.022(2) 0.000(2) -0.009(2) -0.0004(19)
C24 0.021(2) 0.018(2) 0.017(2) 0.0027(19) -0.0049(19) 0.0024(19)
C25 0.031(3) 0.020(2) 0.025(3) -0.006(2) -0.010(2) -0.001(2)
C26 0.040(3) 0.017(2) 0.027(3) -0.001(2) -0.012(2) 0.001(2)
C27 0.015(2) 0.024(2) 0.021(2) -0.004(2) -0.0014(19) 0.0014(19)
N28 0.023(2) 0.024(2) 0.017(2) 0.0002(17) -0.0037(16) -0.0013(17)
C29 0.018(2) 0.023(3) 0.022(3) -0.001(2) 0.001(2) -0.004(2)
N30 0.027(2) 0.024(2) 0.026(2) -0.0024(18) -0.0079(17) -0.0047(17)
C31 0.034(3) 0.026(3) 0.024(3) -0.004(2) -0.003(2) -0.007(2)
N32 0.024(2) 0.028(2) 0.023(2) -0.0049(18) -0.0073(17) -0.0034(17)
C33 0.021(2) 0.020(2) 0.019(2) -0.002(2) -0.0059(19) 0.0010(19)
C34 0.034(3) 0.026(3) 0.019(2) -0.003(2) -0.010(2) 0.001(2)
C35 0.030(3) 0.027(2) 0.027(3) -0.008(2) -0.013(2) 0.000(2)
N36 0.025(2) 0.024(2) 0.0173(19) -0.0040(17) -0.0036(16) 0.0005(17)
C37 0.040(3) 0.027(3) 0.019(2) -0.006(2) -0.011(2) 0.005(2)
C38 0.028(3) 0.025(2) 0.022(2) -0.006(2) -0.010(2) 0.002(2)
N1S 0.045(3) 0.055(3) 0.054(3) -0.028(3) -0.013(2) -0.002(3)
C2S 0.030(3) 0.055(4) 0.044(3) -0.028(3) -0.008(3) -0.004(3)
C3S 0.045(4) 0.044(3) 0.065(4) -0.014(3) -0.003(3) -0.012(3)

loop_
_atom_type_symbol
_atom_type_description
_atom_type_scat_dispersion_real
_atom_type_scat_dispersion_imag
_atom_type_scat_source
C C 0.0033 0.0016 'International Tables Vol C Tables 4.2.6.8 and 6.1.1.4'
H H 0.0000 0.0000 'International Tables Vol C Tables 4.2.6.8 and 6.1.1.4'
N N 0.0061 0.0033 'International Tables Vol C Tables 4.2.6.8 and 6.1.1.4'
Cu Cu 0.3201 1.2651 'International Tables Vol C Tables 4.2.6.8 and 6.1.1.4'
I I -0.4742 1.8119 'International Tables Vol C Tables 4.2.6.8 and 6.1.1.4'

loop_
_geom_angle_atom_site_label_1
_geom_angle_atom_site_label_2
_geom_angle_atom_site_label_3
_geom_angle
_geom_angle_site_symmetry_1
_geom_angle_site_symmetry_3
_geom_angle_publ_flag
N1 Cu1 N16 121.36(14) . 1_564 y
N1 Cu1 I1 109.78(10) . . y
N16 Cu1 I1 109.70(10) 1_564 . y
N1 Cu1 I2 105.24(9) . . y
N16 Cu1 I2 105.33(10) 1_564 . y
I1 Cu1 I2 103.82(2) . . y
N21 Cu2 N36 120.29(15) . 1_564 y
N21 Cu2 I2 109.09(10) . . y
N36 Cu2 I2 108.72(10) 1_564 . y
N21 Cu2 I1 105.33(10) . . y
N36 Cu2 I1 107.95(10) 1_564 . y
I2 Cu2 I1 104.28(2) . . y
Cu1 I1 Cu2 76.337(19) . . y
Cu2 I2 Cu1 75.569(19) . . y
C6 N1 C2 116.6(4) . . y
C6 N1 Cu1 120.3(3) . . y
C2 N1 Cu1 122.9(3) . . y
N1 C2 C3 123.1(4) . . ?
C2 C3 C4 119.2(4) . . ?
C5 C4 C3 117.9(4) . . ?
C5 C4 C7 119.9(4) . . ?
C3 C4 C7 122.2(4) . . ?
C6 C5 C4 118.9(4) . . ?
N1 C6 C5 124.4(4) . . ?
N12 C7 N8 125.1(4) . . ?
N12 C7 C4 117.3(4) . . ?
N8 C7 C4 117.6(4) . . ?
C9 N8 C7 114.9(4) . . ?
N10 C9 N8 125.2(4) . . ?
N10 C9 C13 117.5(4) . . ?
N8 C9 C13 117.3(4) . . ?
C9 N10 C11 114.4(4) . . ?
N12 C11 N10 126.0(4) . . ?
C7 N12 C11 114.3(4) . . ?
C14 C13 C18 118.3(4) . . ?
C14 C13 C9 122.0(4) . . ?
C18 C13 C9 119.7(4) . . ?
C15 C14 C13 119.8(4) . . ?
N16 C15 C14 122.8(4) . . ?
C17 N16 C15 117.2(4) . . ?
C17 N16 Cu1 121.3(3) . 1_546 ?
C15 N16 Cu1 120.9(3) . 1_546 ?
N16 C17 C18 123.8(4) . . ?
C13 C18 C17 118.0(4) . . ?
C22 N21 C26 116.0(4) . . ?
C22 N21 Cu2 121.4(3) . . ?
C26 N21 Cu2 122.1(3) . . ?
N21 C22 C23 123.9(4) . . ?
C24 C23 C22 119.0(4) . . ?
C23 C24 C25 117.8(4) . . ?
C23 C24 C27 122.3(4) . . ?
C25 C24 C27 119.9(4) . . ?
C26 C25 C24 119.6(4) . . ?
N21 C26 C25 123.8(4) . . ?
N32 C27 N28 125.3(4) . . ?
N32 C27 C24 117.4(4) . . ?
N28 C27 C24 117.3(4) . . ?
C29 N28 C27 114.6(4) . . ?
N28 C29 N30 125.0(4) . . ?
N28 C29 C33 118.0(4) . . ?
N30 C29 C33 116.9(4) . . ?
C31 N30 C29 114.7(4) . . ?
N30 C31 N32 125.8(4) . . ?
C31 N32 C27 114.4(4) . . ?
C38 C33 C34 117.7(4) . . ?
C38 C33 C29 119.6(4) . . ?
C34 C33 C29 122.7(4) . . ?
C35 C34 C33 119.4(4) . . ?
N36 C35 C34 123.4(4) . . ?
C35 N36 C37 116.6(4) . . ?
C35 N36 Cu2 121.8(3) . 1_546 ?
C37 N36 Cu2 121.3(3) . 1_546 ?
N36 C37 C38 123.8(4) . . ?
C37 C38 C33 119.1(4) . . ?
N1S C2S C3S 178.6(6) . . ?

loop_
_geom_bond_atom_site_label_1
_geom_bond_atom_site_label_2
_geom_bond_distance
_geom_bond_site_symmetry_2
_geom_bond_publ_flag
Cu1 N1 2.037(3) . y
Cu1 N16 2.050(3) 1_564 y
Cu1 I1 2.6236(7) . y
Cu1 I2 2.7266(8) . y
Cu2 N21 2.033(4) . y
Cu2 N36 2.037(4) 1_564 y
Cu2 I2 2.6382(8) . y
Cu2 I1 2.6956(8) . y
N1 C6 1.329(5) . ?
N1 C2 1.344(5) . ?
C2 C3 1.383(6) . ?
C3 C4 1.384(6) . ?
C4 C5 1.384(5) . ?
C4 C7 1.478(6) . ?
C5 C6 1.370(6) . ?
C7 N12 1.333(5) . ?
C7 N8 1.343(5) . ?
N8 C9 1.336(5) . ?
C9 N10 1.331(5) . ?
C9 C13 1.481(5) . ?
N10 C11 1.338(5) . ?
C11 N12 1.333(5) . ?
C13 C14 1.379(6) . ?
C13 C18 1.391(5) . ?
C14 C15 1.378(5) . ?
C15 N16 1.339(5) . ?
N16 C17 1.336(5) . ?
N16 Cu1 2.050(3) 1_546 ?
C17 C18 1.391(5) . ?
N21 C22 1.339(5) . ?
N21 C26 1.345(6) . ?
C22 C23 1.382(6) . ?
C23 C24 1.378(6) . ?
C24 C25 1.382(6) . ?
C24 C27 1.475(6) . ?
C25 C26 1.368(6) . ?
C27 N32 1.336(5) . ?
C27 N28 1.338(5) . ?
N28 C29 1.336(5) . ?
C29 N30 1.341(6) . ?
C29 C33 1.479(6) . ?
N30 C31 1.323(5) . ?
C31 N32 1.335(5) . ?
C33 C38 1.383(6) . ?
C33 C34 1.385(6) . ?
C34 C35 1.371(6) . ?
C35 N36 1.337(5) . ?
N36 C37 1.339(6) . ?
N36 Cu2 2.037(4) 1_546 ?
C37 C38 1.371(6) . ?
N1S C2S 1.114(7) . ?
C2S C3S 1.467(8) . ?
